data_7154202
loop_
_publ_author_name
'Pop, Flavia'
'Seifert, Sabine'
'Hankache, Jihane'
'Ding, Jie'
'Hauser, Andreas'
'Avarvari, Narcis'

_publ_section_title
;
 Modulation of the charge transfer and photophysical properties in
 non-fused tetrathiafulvalene-benzothiadiazole derivatives.
;
_journal_issue 4
_journal_name_full 'Organic &amp; biomolecular chemistry'
_journal_page_first 1040
_journal_page_last 1047
_journal_paper_doi 10.1039/c4ob02100b
_journal_volume 13
_journal_year 2015
_chemical_formula_moiety 'C14 H6 N2 S5'
_chemical_formula_sum 'C14 H6 N2 S5'
_chemical_formula_weight 362.51
_chemical_name_systematic
;
 ?
;
_space_group_IT_number 14
_symmetry_cell_setting monoclinic
_symmetry_space_group_name_Hall '-P 2yn'
_symmetry_space_group_name_H-M 'P 1 21/n 1'
_atom_sites_solution_hydrogens geom
_atom_sites_solution_primary direct
_atom_sites_solution_secondary difmap
_audit_creation_method SHELXL-97
_cell_angle_alpha 90.000(5)
_cell_angle_beta 110.249(3)
_cell_angle_gamma 90.000(4)
_cell_formula_units_Z 4
_cell_length_a 15.3554(6)
_cell_length_b 5.1394(3)
_cell_length_c 19.8167(11)
_cell_measurement_reflns_used 3327
_cell_measurement_temperature 293(2)
_cell_measurement_theta_max 27.0
_cell_measurement_theta_min 2.9
_cell_volume 1467.23(13)
_computing_cell_refinement 'Dirax/lsq (Duisenberg & Schreurs, 1989-2000)'
_computing_data_collection KappaCCD
_computing_data_reduction 'Denzo and Scalepak'
_computing_structure_refinement 'SHELXL-97 (Sheldrick, 1997)'
_computing_structure_solution 'SHELXS-97 (Sheldrick, 1997)'
_diffrn_ambient_temperature 293(2)
_diffrn_measured_fraction_theta_full 0.996
_diffrn_measured_fraction_theta_max 0.996
_diffrn_measurement_device_type 'Nonius Kappa CCD'
_diffrn_measurement_method 'phi and omega scans'
_diffrn_radiation_monochromator graphite
_diffrn_radiation_source 'fine-focus sealed tube'
_diffrn_radiation_type MoK\a
_diffrn_radiation_wavelength 0.71073
_diffrn_reflns_av_R_equivalents 0.0545
_diffrn_reflns_av_sigmaI/netI 0.0497
_diffrn_reflns_limit_h_max 19
_diffrn_reflns_limit_h_min -19
_diffrn_reflns_limit_k_max 6
_diffrn_reflns_limit_k_min -6
_diffrn_reflns_limit_l_max 24
_diffrn_reflns_limit_l_min -25
_diffrn_reflns_number 20406
_diffrn_reflns_theta_full 26.99
_diffrn_reflns_theta_max 26.99
_diffrn_reflns_theta_min 2.92
_exptl_absorpt_coefficient_mu 0.781
_exptl_absorpt_correction_T_max 0.7456
_exptl_absorpt_correction_T_min 0.6495
_exptl_absorpt_correction_type multi-scan
_exptl_absorpt_process_details sadabs
_exptl_crystal_colour blue
_exptl_crystal_density_diffrn 1.641
_exptl_crystal_density_meas ?
_exptl_crystal_density_method 'not measured'
_exptl_crystal_description prism
_exptl_crystal_F_000 736
_exptl_crystal_size_max 0.4
_exptl_crystal_size_mid 0.1
_exptl_crystal_size_min 0.05
_refine_diff_density_max 0.280
_refine_diff_density_min -0.373
_refine_diff_density_rms 0.065
_refine_ls_extinction_method none
_refine_ls_goodness_of_fit_ref 1.053
_refine_ls_hydrogen_treatment constr
_refine_ls_matrix_type full
_refine_ls_number_parameters 190
_refine_ls_number_reflns 3197
_refine_ls_number_restraints 0
_refine_ls_restrained_S_all 1.053
_refine_ls_R_factor_all 0.0867
_refine_ls_R_factor_gt 0.0424
_refine_ls_shift/su_max 0.002
_refine_ls_shift/su_mean 0.000
_refine_ls_structure_factor_coef Fsqd
_refine_ls_weighting_details 'calc w=1/[\s^2^(Fo^2^)+(0.0282P)^2^+1.0110P] where P=(Fo^2^+2Fc^2^)/3'
_refine_ls_weighting_scheme calc
_refine_ls_wR_factor_gt 0.0723
_refine_ls_wR_factor_ref 0.0844
_reflns_number_gt 2124
_reflns_number_total 3197
_reflns_threshold_expression >2sigma(I)
_cod_data_source_file c4ob02100b2.cif
_cod_data_source_block 2a
_cod_depositor_comments
;
The following automatic conversions were performed:

'_symmetry_cell_setting' value 'Monoclinic' changed to 'monoclinic'
according to
/usr/data/users/saulius/crontab/automatic-downloads/rss-feeds/RSC/lib/dictionaries/cif_core.dic
dictionary named 'cif_core.dic' version 2.4.2 from 2011-04-26.

Automatic conversion script
Id: cif_fix_values 2827 2014-09-09 07:05:25Z andrius 

The following automatic conversions were performed:

'_exptl_crystal_density_meas' value 'not measured' was changed to '?'
- the value is perceived as not measured.

Automatic conversion script
Id: cif_fix_values 3008 2015-01-20 13:52:24Z robertas 

 Adding full bibliography for 7154202.cif.
;
_cod_original_sg_symbol_H-M P
_cod_database_code 7154202

loop_
_symmetry_equiv_pos_as_xyz
'x, y, z'
'-x+1/2, y+1/2, -z+1/2'
'-x, -y, -z'
'x-1/2, -y-1/2, z-1/2'

loop_
_atom_site_label
_atom_site_type_symbol
_atom_site_fract_x
_atom_site_fract_y
_atom_site_fract_z
_atom_site_U_iso_or_equiv
_atom_site_adp_type
_atom_site_occupancy
_atom_site_symmetry_multiplicity
_atom_site_calc_flag
_atom_site_refinement_flags
C1 C 0.6877(2) 1.0845(6) 0.13656(15) 0.0413(7) Uani 1 1 d .
H1 H 0.7278 1.2258 0.1446 0.050 Uiso 1 1 calc R
C2 C 0.64499(19) 0.9944(6) 0.07054(15) 0.0413(7) Uani 1 1 d .
H2 H 0.6537 1.0713 0.0309 0.050 Uiso 1 1 calc R
C3 C 0.58576(18) 0.7081(5) 0.15250(13) 0.0285(6) Uani 1 1 d .
C4 C 0.53745(17) 0.5393(5) 0.17685(13) 0.0273(6) Uani 1 1 d .
C5 C 0.46958(18) 0.2600(5) 0.25510(14) 0.0334(6) Uani 1 1 d .
H5 H 0.4572 0.1874 0.2938 0.040 Uiso 1 1 calc R
C6 C 0.42552(17) 0.1737(5) 0.18803(13) 0.0292(6) Uani 1 1 d .
C7 C 0.35786(19) -0.0258(5) 0.16639(14) 0.0334(6) Uani 1 1 d .
C8 C 0.30033(19) -0.1924(6) 0.14447(14) 0.0356(7) Uani 1 1 d .
C9 C 0.23081(18) -0.3910(5) 0.12213(15) 0.0331(6) Uani 1 1 d .
C10 C 0.19740(19) -0.5142(6) 0.16901(16) 0.0395(7) Uani 1 1 d .
H10 H 0.2209 -0.4679 0.2173 0.047 Uiso 1 1 calc R
C11 C 0.1281(2) -0.7104(6) 0.14701(17) 0.0458(8) Uani 1 1 d .
H11 H 0.1077 -0.7877 0.1813 0.055 Uiso 1 1 calc R
C12 C 0.0910(2) -0.7882(6) 0.07774(17) 0.0478(8) Uani 1 1 d .
H12 H 0.0454 -0.9163 0.0641 0.057 Uiso 1 1 calc R
C13 C 0.12340(19) -0.6691(6) 0.02665(16) 0.0419(7) Uani 1 1 d .
C14 C 0.19274(18) -0.4707(5) 0.04803(15) 0.0357(7) Uani 1 1 d .
N1 N 0.21712(18) -0.3758(5) -0.00613(14) 0.0531(7) Uani 1 1 d .
N2 N 0.09601(19) -0.7233(6) -0.04457(14) 0.0598(8) Uani 1 1 d .
S1 S 0.66659(5) 0.93068(14) 0.20762(4) 0.03580(19) Uani 1 1 d .
S2 S 0.57237(6) 0.72856(15) 0.06097(4) 0.0438(2) Uani 1 1 d .
S3 S 0.54984(5) 0.50859(14) 0.26853(3) 0.03496(19) Uani 1 1 d .
S4 S 0.45488(5) 0.32634(14) 0.11923(4) 0.0365(2) Uani 1 1 d .
S5 S 0.15562(7) -0.5341(2) -0.07715(5) 0.0744(3) Uani 1 1 d .

loop_
_atom_site_aniso_label
_atom_site_aniso_U_11
_atom_site_aniso_U_22
_atom_site_aniso_U_33
_atom_site_aniso_U_23
_atom_site_aniso_U_13
_atom_site_aniso_U_12
C1 0.0375(17) 0.0389(17) 0.0446(17) 0.0056(14) 0.0105(14) -0.0131(14)
C2 0.0437(17) 0.0431(18) 0.0375(16) 0.0062(14) 0.0144(14) -0.0111(15)
C3 0.0304(15) 0.0252(14) 0.0274(13) -0.0010(11) 0.0066(11) -0.0002(12)
C4 0.0303(14) 0.0251(14) 0.0248(13) -0.0036(11) 0.0074(11) -0.0024(12)
C5 0.0379(16) 0.0352(16) 0.0314(14) 0.0015(13) 0.0174(12) -0.0038(13)
C6 0.0261(14) 0.0289(15) 0.0341(15) -0.0017(12) 0.0122(12) -0.0020(12)
C7 0.0333(15) 0.0338(16) 0.0351(15) -0.0004(13) 0.0144(12) -0.0009(14)
C8 0.0360(16) 0.0347(16) 0.0373(16) -0.0033(13) 0.0143(13) -0.0032(15)
C9 0.0291(15) 0.0299(15) 0.0417(16) -0.0021(13) 0.0138(13) -0.0025(13)
C10 0.0400(17) 0.0416(17) 0.0420(16) -0.0037(14) 0.0207(14) -0.0038(15)
C11 0.0457(19) 0.0424(18) 0.058(2) 0.0022(16) 0.0290(16) -0.0095(16)
C12 0.0374(17) 0.0430(19) 0.064(2) -0.0070(16) 0.0182(16) -0.0179(15)
C13 0.0332(17) 0.0415(18) 0.0467(18) -0.0048(15) 0.0084(13) -0.0096(14)
C14 0.0307(15) 0.0337(16) 0.0428(16) 0.0044(14) 0.0127(13) -0.0030(13)
N1 0.0556(17) 0.0604(18) 0.0427(14) 0.0015(14) 0.0162(13) -0.0204(15)
N2 0.0564(18) 0.068(2) 0.0459(16) -0.0084(15) 0.0068(13) -0.0231(16)
S1 0.0371(4) 0.0341(4) 0.0301(4) 0.0001(3) 0.0038(3) -0.0090(3)
S2 0.0616(5) 0.0409(4) 0.0279(4) -0.0033(3) 0.0142(3) -0.0189(4)
S3 0.0400(4) 0.0372(4) 0.0267(3) -0.0052(3) 0.0103(3) -0.0095(3)
S4 0.0441(4) 0.0372(4) 0.0272(3) -0.0057(3) 0.0112(3) -0.0145(3)
S5 0.0811(7) 0.0975(8) 0.0399(5) -0.0052(5) 0.0149(5) -0.0378(6)

loop_
_atom_type_symbol
_atom_type_description
_atom_type_scat_dispersion_real
_atom_type_scat_dispersion_imag
_atom_type_scat_source
C C 0.0033 0.0016 'International Tables Vol C Tables 4.2.6.8 and 6.1.1.4'
H H 0.0000 0.0000 'International Tables Vol C Tables 4.2.6.8 and 6.1.1.4'
N N 0.0061 0.0033 'International Tables Vol C Tables 4.2.6.8 and 6.1.1.4'
S S 0.1246 0.1234 'International Tables Vol C Tables 4.2.6.8 and 6.1.1.4'

loop_
_geom_angle_atom_site_label_1
_geom_angle_atom_site_label_2
_geom_angle_atom_site_label_3
_geom_angle
C2 C1 S1 118.2(2)
C2 C1 H1 120.9
S1 C1 H1 120.9
C1 C2 S2 117.6(2)
C1 C2 H2 121.2
S2 C2 H2 121.2
C4 C3 S2 122.07(19)
C4 C3 S1 123.92(19)
S2 C3 S1 114.01(15)
C3 C4 S4 122.29(19)
C3 C4 S3 123.63(19)
S4 C4 S3 114.07(14)
C6 C5 S3 119.0(2)
C6 C5 H5 120.5
S3 C5 H5 120.5
C5 C6 C7 127.2(2)
C5 C6 S4 116.3(2)
C7 C6 S4 116.45(19)
C8 C7 C6 176.6(3)
C7 C8 C9 176.7(3)
C10 C9 C8 122.5(3)
C10 C9 C14 116.6(2)
C8 C9 C14 121.0(2)
C9 C10 C11 122.6(3)
C9 C10 H10 118.7
C11 C10 H10 118.7
C12 C11 C10 122.0(3)
C12 C11 H11 119.0
C10 C11 H11 119.0
C11 C12 C13 118.0(3)
C11 C12 H12 121.0
C13 C12 H12 121.0
N2 C13 C12 126.7(3)
N2 C13 C14 112.7(3)
C12 C13 C14 120.5(3)
N1 C14 C13 114.0(3)
N1 C14 C9 125.7(3)
C13 C14 C9 120.2(3)
C14 N1 S5 105.8(2)
C13 N2 S5 106.1(2)
C1 S1 C3 94.69(13)
C2 S2 C3 95.36(13)
C5 S3 C4 95.18(12)
C6 S4 C4 95.43(12)
N2 S5 N1 101.31(14)

loop_
_geom_bond_atom_site_label_1
_geom_bond_atom_site_label_2
_geom_bond_distance
C1 C2 1.327(4)
C1 S1 1.741(3)
C1 H1 0.9300
C2 S2 1.732(3)
C2 H2 0.9300
C3 C4 1.335(3)
C3 S2 1.757(3)
C3 S1 1.762(3)
C4 S4 1.763(2)
C4 S3 1.767(2)
C5 C6 1.341(3)
C5 S3 1.731(3)
C5 H5 0.9300
C6 C7 1.416(4)
C6 S4 1.762(3)
C7 C8 1.199(4)
C8 C9 1.432(4)
C9 C10 1.363(4)
C9 C14 1.439(4)
C10 C11 1.420(4)
C10 H10 0.9300
C11 C12 1.352(4)
C11 H11 0.9300
C12 C13 1.413(4)
C12 H12 0.9300
C13 N2 1.355(4)
C13 C14 1.428(4)
C14 N1 1.345(3)
N1 S5 1.617(3)
N2 S5 1.615(3)
